data_9005556
loop_
_publ_author_name
'Agrosi, G.'
'Schingaro, E.'
'Pedrazzi, G.'
'Scandale, E.'
'Scordari, F.'

_publ_section_title
;
 A crystal chemical insight into sector zoning of a titanian andradite
 ('melanite') crystal
 Sample: (121)
;
_journal_name_full 'European Journal of Mineralogy'
_journal_page_first 785
_journal_page_last 794
_journal_paper_doi 10.1127/0935-1221/2002/0014-0785
_journal_volume 14
_journal_year 2002
_chemical_formula_sum 'Al0.608 Ca2.898 Fe1.321 Mg0.072 Mn0.018 O12 Si2.862 Ti0.213 Zr0.006'
_chemical_name_mineral Andradite
_space_group_IT_number 230
_symmetry_space_group_name_Hall '-I 4bd 2c 3'
_symmetry_space_group_name_H-M 'I a -3 d'
_cell_angle_alpha 90
_cell_angle_beta 90
_cell_angle_gamma 90
_cell_length_a 12.010
_cell_length_b 12.010
_cell_length_c 12.010
_cell_formula_units_Z 8
_cell_volume 1732.324
_database_code_amcsd 0006944
_exptl_crystal_density_diffrn 3.774
_cod_original_formula_sum 'Ca2.898 Mg.072 Mn.018 Fe1.321 Al.608 Si2.862 Zr.006 Ti.213 O12'
_cod_database_code 9005556

loop_
_space_group_symop_operation_xyz
x,y,z
1/2+x,1/2+y,1/2+z
z,1/2-x,1/2+y
1/2+z,-x,+y
-y,1/2+z,1/2-x
1/2-y,+z,-x
x,1/2-y,1/2+z
1/2+x,-y,+z
-z,1/2+x,1/2-y
1/2-z,+x,-y
y,1/2-z,1/2+x
1/2+y,-z,+x
-x,1/2+y,1/2-z
1/2-x,+y,-z
3/4+x,1/4-z,3/4-y
1/4+x,3/4-z,1/4-y
3/4-z,1/4+y,3/4+x
1/4-z,3/4+y,1/4+x
3/4+y,1/4-x,3/4-z
1/4+y,3/4-x,1/4-z
3/4-x,1/4+z,3/4+y
1/4-x,3/4+z,1/4+y
3/4+z,1/4-y,3/4-x
1/4+z,3/4-y,1/4-x
3/4-y,1/4+x,3/4+z
1/4-y,3/4+x,1/4+z
1/4+x,1/4+z,1/4+y
3/4+x,3/4+z,3/4+y
1/4-z,1/4-y,1/4-x
3/4-z,3/4-y,3/4-x
1/4+y,1/4+x,1/4+z
3/4+y,3/4+x,3/4+z
1/4-x,1/4-z,1/4-y
3/4-x,3/4-z,3/4-y
1/4+z,1/4+y,1/4+x
3/4+z,3/4+y,3/4+x
1/4-y,1/4-x,1/4-z
3/4-y,3/4-x,3/4-z
1/2+z,x,1/2-y
+z,1/2+x,-y
1/2-y,-z,1/2+x
-y,1/2-z,+x
1/2+x,y,1/2-z
+x,1/2+y,-z
1/2-z,-x,1/2+y
-z,1/2-x,+y
1/2+y,z,1/2-x
+y,1/2+z,-x
1/2-x,-y,1/2+z
-x,1/2-y,+z
1/2-z,1/2+x,y
-z,+x,1/2+y
1/2+y,1/2-z,-x
+y,-z,1/2-x
1/2-x,1/2+y,z
-x,+y,1/2+z
1/2+z,1/2-x,-y
+z,-x,1/2-y
1/2-y,1/2+z,x
-y,+z,1/2+x
1/2+x,1/2-y,-z
+x,-y,1/2-z
3/4-x,3/4+z,1/4-y
1/4-x,1/4+z,3/4-y
3/4+z,3/4-y,1/4+x
1/4+z,1/4-y,3/4+x
3/4-y,3/4+x,1/4-z
1/4-y,1/4+x,3/4-z
3/4+x,3/4-z,1/4+y
1/4+x,1/4-z,3/4+y
3/4-z,3/4+y,1/4-x
1/4-z,1/4+y,3/4-x
3/4+y,3/4-x,1/4+z
1/4+y,1/4-x,3/4+z
1/4-x,3/4-z,3/4+y
3/4-x,1/4-z,1/4+y
1/4+z,3/4+y,3/4-x
3/4+z,1/4+y,1/4-x
1/4-y,3/4-x,3/4+z
3/4-y,1/4-x,1/4+z
1/4+x,3/4+z,3/4-y
3/4+x,1/4+z,1/4-y
1/4-z,3/4-y,3/4+x
3/4-z,1/4-y,1/4+x
1/4+y,3/4+x,3/4-z
3/4+y,1/4+x,1/4-z
-z,-x,-y
1/2-z,1/2-x,1/2-y
y,z,x
1/2+y,1/2+z,1/2+x
-x,-y,-z
1/2-x,1/2-y,1/2-z
z,x,y
1/2+z,1/2+x,1/2+y
-y,-z,-x
1/2-y,1/2-z,1/2-x

loop_
_atom_site_label
_atom_site_fract_x
_atom_site_fract_y
_atom_site_fract_z
_atom_site_occupancy
_atom_site_U_iso_or_equiv
CaX 0.12500 0.00000 0.25000 0.96600 0.00830
MgX 0.12500 0.00000 0.25000 0.02400 0.00830
MnX 0.12500 0.00000 0.25000 0.00600 0.00830
FeX 0.12500 0.00000 0.25000 0.03100 0.00830
AlY 0.00000 0.00000 0.00000 0.30400 0.00590
FeY 0.00000 0.00000 0.00000 0.61400 0.00590
SiZ 0.37500 0.00000 0.25000 0.95400 0.00470
ZrZ 0.37500 0.00000 0.25000 0.00200 0.00470
TiZ 0.37500 0.00000 0.25000 0.07100 0.00470
O 0.03850 0.04740 0.65370 1.00000 0.00820

loop_
_cod_related_entry_id
_cod_related_entry_database
_cod_related_entry_code
1 AMCSD 0006944
